data_1570780
loop_
_publ_author_name
'Yan, Mei'
'Tang, Ru-Ling'
'Yao, Wen-Dong'
'Liu, Wenlong'
'Guo, Sheng-Ping'

_publ_section_title
;
 Exploring a new short-wavelength nonlinear optical fluoride material
 featuring unprecedented polar
 <i>cis</i>-[Zr<sub>6</sub>F<sub>34</sub>]<sup>10-</sup> clusters.
;
_journal_issue 8
_journal_name_full 'Chemical science'
_journal_page_first 2883
_journal_page_last 2888
_journal_paper_doi 10.1039/d3sc06683e
_journal_volume 15
_journal_year 2024
_chemical_formula_moiety 'Ba2 F31 K3 Zr6'
_chemical_formula_sum 'Ba2 F31 K3 Zr6'
_chemical_formula_weight 1528.30
_space_group_crystal_system hexagonal
_space_group_IT_number 185
_space_group_name_Hall 'P 6c -2'
_space_group_name_H-M_alt 'P 63 c m'
_atom_sites_solution_primary dual
_audit_creation_date 2023-04-01
_audit_creation_method
;
Olex2 1.5
(compiled 2022.04.07 svn.rca3783a0 for OlexSys, GUI svn.r6498)
;
_audit_update_record
;
2023-11-02 deposited with the CCDC.	2024-01-15 downloaded from the CCDC.
;
_cell_angle_alpha 90
_cell_angle_beta 90
_cell_angle_gamma 120
_cell_formula_units_Z 2
_cell_length_a 9.4435(3)
_cell_length_b 9.4435(3)
_cell_length_c 15.3288(6)
_cell_measurement_reflns_used 8881
_cell_measurement_temperature 296
_cell_measurement_theta_max 27.536
_cell_measurement_theta_min 2.489
_cell_volume 1183.87(7)
_computing_cell_refinement 'SAINT v8.37A (Bruker, 2015)'
_computing_data_reduction 'SAINT v8.37A (Bruker, 2015)'
_computing_molecular_graphics 'Olex2 1.5 (Dolomanov et al., 2009)'
_computing_publication_material 'Olex2 1.5 (Dolomanov et al., 2009)'
_computing_structure_refinement 'SHELXL 2018/3 (Sheldrick, 2015)'
_computing_structure_solution 'SHELXT 2018/2 (Sheldrick, 2018)'
_diffrn_ambient_temperature 296
_diffrn_measured_fraction_theta_full 1.000
_diffrn_measured_fraction_theta_max 0.998
_diffrn_measurement_device_type 'Bruker APEX II CCD'
_diffrn_measurement_method 'phi and omega scans'
_diffrn_radiation_monochromator graphite
_diffrn_radiation_type MoK\a
_diffrn_radiation_wavelength 0.71073
_diffrn_reflns_av_R_equivalents 0.0374
_diffrn_reflns_av_unetI/netI 0.0189
_diffrn_reflns_Laue_measured_fraction_full 1.000
_diffrn_reflns_Laue_measured_fraction_max 0.998
_diffrn_reflns_limit_h_max 12
_diffrn_reflns_limit_h_min -12
_diffrn_reflns_limit_k_max 12
_diffrn_reflns_limit_k_min -12
_diffrn_reflns_limit_l_max 19
_diffrn_reflns_limit_l_min -19
_diffrn_reflns_number 11097
_diffrn_reflns_point_group_measured_fraction_full 0.999
_diffrn_reflns_point_group_measured_fraction_max 0.995
_diffrn_reflns_theta_full 25.242
_diffrn_reflns_theta_max 27.545
_diffrn_reflns_theta_min 2.490
_diffrn_source_current 1.0
_diffrn_source_power 0.05
_diffrn_source_voltage 50.0
_exptl_absorpt_coefficient_mu 6.566
_exptl_absorpt_correction_T_max 0.7456
_exptl_absorpt_correction_T_min 0.5061
_exptl_absorpt_correction_type multi-scan
_exptl_absorpt_process_details
;
SADABS-2016/2 (Bruker,2016/2) was used for absorption correction.
wR2(int) was 0.1458 before and 0.0637 after correction.
The Ratio of minimum to maximum transmission is 0.6788.
The \l/2 correction factor is Not present.
;
_exptl_crystal_colour colourless
_exptl_crystal_colour_primary colourless
_exptl_crystal_density_diffrn 4.287
_exptl_crystal_description prism
_exptl_crystal_F_000 1376
_exptl_crystal_size_max 0.13
_exptl_crystal_size_mid 0.12
_exptl_crystal_size_min 0.11
_refine_diff_density_max 0.638
_refine_diff_density_min -0.474
_refine_diff_density_rms 0.142
_refine_ls_abs_structure_details
;
 Refined as an inversion twin.
;
_refine_ls_abs_structure_Flack 0.07(2)
_refine_ls_extinction_coef 0.0091(4)
_refine_ls_extinction_expression Fc^*^=kFc[1+0.001xFc^2^\l^3^/sin(2\q)]^-1/4^
_refine_ls_extinction_method 'SHELXL-2018/3 (Sheldrick 2018)'
_refine_ls_goodness_of_fit_ref 1.166
_refine_ls_hydrogen_treatment undef
_refine_ls_matrix_type full
_refine_ls_number_parameters 78
_refine_ls_number_reflns 1012
_refine_ls_number_restraints 1
_refine_ls_restrained_S_all 1.165
_refine_ls_R_factor_all 0.0163
_refine_ls_R_factor_gt 0.0163
_refine_ls_shift/su_max 0.001
_refine_ls_shift/su_mean 0.000
_refine_ls_structure_factor_coef Fsqd
_refine_ls_weighting_details 'w=1/[\s^2^(Fo^2^)+(0.0209P)^2^+0.7056P] where P=(Fo^2^+2Fc^2^)/3'
_refine_ls_weighting_scheme calc
_refine_ls_wR_factor_gt 0.0376
_refine_ls_wR_factor_ref 0.0377
_reflns_Friedel_coverage 0.913
_reflns_Friedel_fraction_full 0.997
_reflns_Friedel_fraction_max 0.992
_reflns_number_gt 1010
_reflns_number_total 1012
_reflns_threshold_expression 'I > 2\s(I)'
_cod_data_source_file d3sc06683e2.cif
_cod_data_source_block a
_cod_depositor_comments 'Adding full bibliography for 1570780.cif.'
_cod_original_cell_volume 1183.87(9)
_cod_database_code 1570780
_shelx_shelxl_version_number 2018/3
_shelx_space_group_comment
;
The symmetry employed for this shelxl refinement is uniquely defined
by the following loop, which should always be used as a source of
symmetry information in preference to the above space-group names.
They are only intended as comments.
;
_shelx_estimated_absorpt_t_max 0.532
_shelx_estimated_absorpt_t_min 0.482
_olex2_refinement_description
;
1. Twinned data refinement
 Scales: 0.93(2)
 0.07(2)
;
_olex2_submission_special_instructions 'No special instructions were received'

loop_
_space_group_symop_operation_xyz
'x, y, z'
'-y, x-y, z'
'-x+y, -x, z'
'-x, -y, z+1/2'
'y, -x+y, z+1/2'
'x-y, x, z+1/2'
'-y, -x, z+1/2'
'-x+y, y, z+1/2'
'x, x-y, z+1/2'
'y, x, z'
'x-y, -y, z'
'-x, -x+y, z'

loop_
_atom_site_label
_atom_site_type_symbol
_atom_site_fract_x
_atom_site_fract_y
_atom_site_fract_z
_atom_site_U_iso_or_equiv
_atom_site_adp_type
_atom_site_occupancy
_atom_site_site_symmetry_order
_atom_site_calc_flag
_atom_site_refinement_flags_posn
_atom_site_refinement_flags_adp
_atom_site_refinement_flags_occupancy
_atom_site_disorder_assembly
_atom_site_disorder_group
Ba1 Ba 0.333333 0.666667 0.74447(4) 0.01019(15) Uani 1 3 d S T P . .
Zr1 Zr 0.23093(6) 0.23093(6) 0.36591(4) 0.00617(16) Uani 1 2 d S T P . .
Zr2 Zr 0.25563(6) 0.25563(6) 0.64260(4) 0.00542(16) Uani 1 2 d S T P . .
K1 K 0.42878(14) 0.000000 0.50588(12) 0.0177(3) Uani 1 2 d S T P . .
F1 F 0.3112(3) 0.1573(4) 0.2556(2) 0.0111(6) Uani 1 1 d . . . . .
F2 F 0.000000 0.000000 0.3092(5) 0.0136(14) Uani 1 6 d S T P . .
F3 F 0.3093(4) 0.4671(4) 0.38596(19) 0.0221(8) Uani 1 1 d . . . . .
F4 F 0.1975(4) 0.000000 0.4084(3) 0.0147(8) Uani 1 2 d S T P . .
F5 F 0.2388(4) 0.2388(4) 0.5024(3) 0.0143(8) Uani 1 2 d S T P . .
F6 F 0.1565(5) 0.000000 0.6205(2) 0.0132(8) Uani 1 2 d S T P . .
F7 F 0.2557(4) 0.4574(4) 0.60126(19) 0.0164(7) Uani 1 1 d . . . . .
F8 F 0.4531(5) 0.4531(5) 0.7064(3) 0.0173(9) Uani 1 2 d S T P . .

loop_
_atom_site_aniso_label
_atom_site_aniso_U_11
_atom_site_aniso_U_22
_atom_site_aniso_U_33
_atom_site_aniso_U_23
_atom_site_aniso_U_13
_atom_site_aniso_U_12
Ba1 0.00920(16) 0.00920(16) 0.0122(3) 0.000 0.000 0.00460(8)
Zr1 0.0071(2) 0.0071(2) 0.0051(3) 0.0001(2) 0.0001(2) 0.0042(2)
Zr2 0.0054(2) 0.0054(2) 0.0054(3) 0.0001(2) 0.0001(2) 0.0027(2)
K1 0.0146(5) 0.0273(8) 0.0154(7) 0.000 -0.0008(5) 0.0137(4)
F1 0.0128(12) 0.0116(12) 0.0093(17) -0.0019(10) -0.0004(12) 0.0064(11)
F2 0.014(2) 0.014(2) 0.014(3) 0.000 0.000 0.0068(10)
F3 0.0315(19) 0.0106(15) 0.0212(19) -0.0027(11) -0.0090(12) 0.0082(13)
F4 0.0181(16) 0.0094(18) 0.014(2) 0.000 -0.0032(16) 0.0047(9)
F5 0.0208(14) 0.0208(14) 0.0053(17) 0.0002(14) 0.0002(14) 0.0135(16)
F6 0.0147(15) 0.0080(19) 0.015(2) 0.000 -0.0037(13) 0.0040(9)
F7 0.0247(17) 0.0118(14) 0.0153(17) 0.0022(11) -0.0019(12) 0.0111(13)
F8 0.0122(14) 0.0122(14) 0.025(2) -0.0053(14) -0.0053(14) 0.0045(16)

loop_
_atom_type_symbol
_atom_type_description
_atom_type_scat_dispersion_real
_atom_type_scat_dispersion_imag
_atom_type_scat_source
Ba Ba -0.3244 2.2819 'International Tables Vol C Tables 4.2.6.8 and 6.1.1.4'
F F 0.0171 0.0103 'International Tables Vol C Tables 4.2.6.8 and 6.1.1.4'
K K 0.2009 0.2494 'International Tables Vol C Tables 4.2.6.8 and 6.1.1.4'
Zr Zr -2.9673 0.5597 'International Tables Vol C Tables 4.2.6.8 and 6.1.1.4'

loop_
_geom_angle_atom_site_label_1
_geom_angle_atom_site_label_2
_geom_angle_atom_site_label_3
_geom_angle
_geom_angle_site_symmetry_1
_geom_angle_site_symmetry_3
_geom_angle_publ_flag
F1 Ba1 F1 119.660(14) 6 4_665 ?
F1 Ba1 F1 119.660(15) 5_565 4_665 ?
F1 Ba1 F1 119.660(15) 5_565 6 ?
F3 Ba1 F1 91.62(10) 7_665 6 ?
F3 Ba1 F1 91.62(10) 9_565 4_665 ?
F3 Ba1 F1 91.62(10) 8 5_565 ?
F3 Ba1 F1 51.15(9) 7_665 4_665 ?
F3 Ba1 F1 51.15(9) 8 6 ?
F3 Ba1 F1 117.59(10) 9_565 6 ?
F3 Ba1 F1 117.59(10) 8 4_665 ?
F3 Ba1 F1 117.59(10) 7_665 5_565 ?
F3 Ba1 F1 51.15(9) 9_565 5_565 ?
F3 Ba1 F3 66.71(10) 9_565 7_665 ?
F3 Ba1 F3 66.71(10) 8 7_665 ?
F3 Ba1 F3 66.71(10) 9_565 8 ?
F3 Ba1 F8 89.60(12) 7_665 2_665 ?
F3 Ba1 F8 89.60(12) 8 . ?
F3 Ba1 F8 139.57(11) 7_665 3_565 ?
F3 Ba1 F8 74.03(12) 8 3_565 ?
F3 Ba1 F8 139.57(11) 8 2_665 ?
F3 Ba1 F8 74.03(12) 9_565 2_665 ?
F3 Ba1 F8 139.57(11) 9_565 . ?
F3 Ba1 F8 89.60(12) 9_565 3_565 ?
F3 Ba1 F8 74.03(12) 7_665 . ?
F7 Ba1 F1 115.67(9) . 5_565 ?
F7 Ba1 F1 115.67(10) 3_565 4_665 ?
F7 Ba1 F1 55.63(9) 3_565 5_565 ?
F7 Ba1 F1 115.67(9) 2_665 6 ?
F7 Ba1 F1 105.63(9) 3_565 6 ?
F7 Ba1 F1 105.63(9) . 4_665 ?
F7 Ba1 F1 55.63(9) . 6 ?
F7 Ba1 F1 55.63(9) 2_665 4_665 ?
F7 Ba1 F1 105.63(9) 2_665 5_565 ?
F7 Ba1 F3 126.31(10) 2_665 9_565 ?
F7 Ba1 F3 126.31(10) . 7_665 ?
F7 Ba1 F3 105.91(8) 3_565 9_565 ?
F7 Ba1 F3 126.31(10) 3_565 8 ?
F7 Ba1 F3 162.60(10) . 9_565 ?
F7 Ba1 F3 162.60(10) 2_665 8 ?
F7 Ba1 F3 162.60(10) 3_565 7_665 ?
F7 Ba1 F3 105.91(8) . 8 ?
F7 Ba1 F3 105.91(8) 2_665 7_665 ?
F7 Ba1 F7 64.83(10) . 2_665 ?
F7 Ba1 F7 64.83(10) 3_565 2_665 ?
F7 Ba1 F7 64.83(10) 3_565 . ?
F7 Ba1 F8 73.07(12) . 3_565 ?
F7 Ba1 F8 52.39(10) . . ?
F7 Ba1 F8 114.50(11) . 2_665 ?
F7 Ba1 F8 52.39(10) 2_665 2_665 ?
F7 Ba1 F8 52.39(11) 3_565 3_565 ?
F7 Ba1 F8 114.50(11) 2_665 3_565 ?
F7 Ba1 F8 114.50(11) 3_565 . ?
F7 Ba1 F8 73.07(12) 2_665 . ?
F7 Ba1 F8 73.07(12) 3_565 2_665 ?
F8 Ba1 F1 70.16(11) 2_665 5_565 ?
F8 Ba1 F1 70.16(11) 3_565 6 ?
F8 Ba1 F1 53.04(11) 3_565 5_565 ?
F8 Ba1 F1 53.04(11) 2_665 4_665 ?
F8 Ba1 F1 53.04(11) . 6 ?
F8 Ba1 F1 70.16(11) . 4_665 ?
F8 Ba1 F1 167.71(11) 3_565 4_665 ?
F8 Ba1 F1 167.71(11) 2_665 6 ?
F8 Ba1 F1 167.71(11) . 5_565 ?
F8 Ba1 F8 115.85(6) 3_565 2_665 ?
F8 Ba1 F8 115.84(6) 2_665 . ?
F8 Ba1 F8 115.85(6) 3_565 . ?
K1 Zr1 Ba1 74.98(2) 3_665 7_664 ?
K1 Zr1 Ba1 144.490(19) . 7_664 ?
K1 Zr1 Ba1 72.45(2) 2 7_664 ?
K1 Zr1 K1 116.94(5) . 2 ?
K1 Zr1 K1 75.05(2) 3_665 2 ?
K1 Zr1 K1 75.05(2) 3_665 . ?
F1 Zr1 Ba1 40.69(7) 10 7_664 ?
F1 Zr1 Ba1 91.32(9) . 7_664 ?
F1 Zr1 K1 158.09(9) . 2 ?
F1 Zr1 K1 115.66(8) . 3_665 ?
F1 Zr1 K1 158.08(9) 10 . ?
F1 Zr1 K1 84.84(9) 10 2 ?
F1 Zr1 K1 84.84(9) . . ?
F1 Zr1 K1 115.66(8) 10 3_665 ?
F1 Zr1 F1 73.30(18) . 10 ?
F1 Zr1 F2 73.55(15) . . ?
F1 Zr1 F2 73.55(15) 10 . ?
F1 Zr1 F4 134.62(13) . 2 ?
F1 Zr1 F4 78.61(14) . . ?
F1 Zr1 F4 78.61(14) 10 2 ?
F1 Zr1 F4 134.62(13) 10 . ?
F2 Zr1 Ba1 113.65(12) . 7_664 ?
F2 Zr1 K1 99.08(9) . 2 ?
F2 Zr1 K1 99.08(9) . . ?
F2 Zr1 K1 168.01(17) . 3_665 ?
F3 Zr1 Ba1 35.90(9) . 7_664 ?
F3 Zr1 Ba1 92.19(11) 10 7_664 ?
F3 Zr1 K1 45.09(10) 10 3_665 ?
F3 Zr1 K1 120.01(10) 10 2 ?
F3 Zr1 K1 45.09(10) . 3_665 ?
F3 Zr1 K1 120.01(10) . . ?
F3 Zr1 K1 52.80(10) 10 . ?
F3 Zr1 K1 52.80(10) . 2 ?
F3 Zr1 F1 74.09(12) . 10 ?
F3 Zr1 F1 119.97(13) 10 10 ?
F3 Zr1 F1 74.09(12) 10 . ?
F3 Zr1 F1 119.97(13) . . ?
F3 Zr1 F2 138.58(10) 10 . ?
F3 Zr1 F2 138.58(10) . . ?
F3 Zr1 F3 80.8(2) 10 . ?
F3 Zr1 F4 151.17(14) 10 2 ?
F3 Zr1 F4 84.20(16) 10 . ?
F3 Zr1 F4 84.20(16) . 2 ?
F3 Zr1 F4 151.18(14) . . ?
F3 Zr1 F5 79.59(12) . . ?
F3 Zr1 F5 79.59(12) 10 . ?
F4 Zr1 Ba1 169.88(12) . 7_664 ?
F4 Zr1 Ba1 89.87(11) 2 7_664 ?
F4 Zr1 K1 34.60(10) 2 2 ?
F4 Zr1 K1 108.41(11) 2 3_665 ?
F4 Zr1 K1 34.60(10) . . ?
F4 Zr1 K1 108.41(11) . 3_665 ?
F4 Zr1 K1 117.52(12) 2 . ?
F4 Zr1 K1 117.52(12) . 2 ?
F4 Zr1 F2 64.62(14) . . ?
F4 Zr1 F2 64.62(14) 2 . ?
F4 Zr1 F4 97.9(2) 2 . ?
F5 Zr1 Ba1 115.15(7) . 7_664 ?
F5 Zr1 K1 58.68(2) . . ?
F5 Zr1 K1 58.68(2) . 2 ?
F5 Zr1 K1 54.24(11) . 3_665 ?
F5 Zr1 F1 143.24(9) . . ?
F5 Zr1 F1 143.24(9) . 10 ?
F5 Zr1 F2 113.8(2) . . ?
F5 Zr1 F4 73.56(14) . 2 ?
F5 Zr1 F4 73.56(14) . . ?
Ba1 Zr2 Ba1 88.747(14) . 10 ?
Ba1 Zr2 K1 149.13(2) 10 2 ?
Ba1 Zr2 K1 70.32(2) . 2 ?
K1 Zr2 Ba1 75.30(2) 3_665 . ?
K1 Zr2 Ba1 75.30(2) 3_665 10 ?
K1 Zr2 K1 77.52(3) 3_665 2 ?
F1 Zr2 Ba1 98.89(9) 9 . ?
F1 Zr2 Ba1 47.53(7) 6 . ?
F1 Zr2 Ba1 47.53(7) 9 10 ?
F1 Zr2 Ba1 98.89(9) 6 10 ?
F1 Zr2 K1 122.80(7) 9 3_665 ?
F1 Zr2 K1 122.80(7) 6 3_665 ?
F1 Zr2 K1 83.76(9) 6 2 ?
F1 Zr2 K1 154.86(8) 9 2 ?
F1 Zr2 F1 72.78(16) 9 6 ?
F5 Zr2 Ba1 116.31(7) . . ?
F5 Zr2 Ba1 116.31(7) . 10 ?
F5 Zr2 K1 58.92(3) . 2 ?
F5 Zr2 K1 59.13(11) . 3_665 ?
F5 Zr2 F1 142.10(9) . 6 ?
F5 Zr2 F1 142.10(9) . 9 ?
F6 Zr2 Ba1 96.25(11) . 10 ?
F6 Zr2 Ba1 161.31(11) . . ?
F6 Zr2 Ba1 96.25(12) 2 . ?
F6 Zr2 Ba1 161.31(11) 2 10 ?
F6 Zr2 K1 110.89(11) . 2 ?
F6 Zr2 K1 48.10(11) 2 2 ?
F6 Zr2 K1 123.39(11) 2 3_665 ?
F6 Zr2 K1 123.39(11) . 3_665 ?
F6 Zr2 F1 113.80(13) . 6 ?
F6 Zr2 F1 72.08(14) . 9 ?
F6 Zr2 F1 113.80(13) 2 9 ?
F6 Zr2 F1 72.08(14) 2 6 ?
F6 Zr2 F5 77.50(13) 2 . ?
F6 Zr2 F5 77.50(13) . . ?
F6 Zr2 F6 73.7(2) . 2 ?
F7 Zr2 Ba1 114.83(10) . 10 ?
F7 Zr2 Ba1 43.18(9) 10 10 ?
F7 Zr2 Ba1 114.83(10) 10 . ?
F7 Zr2 Ba1 43.18(9) . . ?
F7 Zr2 K1 55.26(9) 10 3_665 ?
F7 Zr2 K1 35.10(10) . 2 ?
F7 Zr2 K1 55.26(9) . 3_665 ?
F7 Zr2 K1 125.87(9) 10 2 ?
F7 Zr2 F1 141.94(12) 10 6 ?
F7 Zr2 F1 141.94(12) . 9 ?
F7 Zr2 F1 79.19(12) . 6 ?
F7 Zr2 F1 79.19(12) 10 9 ?
F7 Zr2 F5 73.76(10) 10 . ?
F7 Zr2 F5 73.76(10) . . ?
F7 Zr2 F6 80.20(15) 10 . ?
F7 Zr2 F6 144.56(14) 10 2 ?
F7 Zr2 F6 144.56(14) . . ?
F7 Zr2 F6 80.20(15) . 2 ?
F7 Zr2 F7 110.49(19) 10 . ?
F7 Zr2 F8 74.11(12) . . ?
F7 Zr2 F8 74.11(12) 10 . ?
F8 Zr2 Ba1 44.738(16) . 10 ?
F8 Zr2 Ba1 44.738(16) . . ?
F8 Zr2 K1 108.74(6) . 2 ?
F8 Zr2 K1 62.80(13) . 3_665 ?
F8 Zr2 F1 73.63(13) . 6 ?
F8 Zr2 F1 73.63(13) . 9 ?
F8 Zr2 F5 121.92(18) . . ?
F8 Zr2 F6 140.22(12) . . ?
F8 Zr2 F6 140.22(12) . 2 ?
F3 K1 F3 59.67(11) 12_655 10 ?
F3 K1 F3 100.95(9) 2_655 10 ?
F3 K1 F3 99.49(11) 3 10 ?
F3 K1 F3 100.95(9) 12_655 3 ?
F3 K1 F3 54.17(13) 12_655 2_655 ?
F3 K1 F3 59.67(11) 2_655 3 ?
F3 K1 F5 51.62(9) 2_655 2_655 ?
F3 K1 F5 51.62(9) 12_655 2_655 ?
F3 K1 F6 150.40(7) 12_655 . ?
F3 K1 F6 150.40(7) 2_655 . ?
F3 K1 F7 98.89(9) 2_655 12_655 ?
F3 K1 F7 69.69(9) 12_655 12_655 ?
F3 K1 F7 69.69(9) 2_655 2_655 ?
F3 K1 F7 98.89(9) 12_655 2_655 ?
F3 K1 F8 113.68(10) 12_655 2_655 ?
F3 K1 F8 113.68(10) 2_655 2_655 ?
F4 K1 F3 97.88(11) . 2_655 ?
F4 K1 F3 54.07(6) . 3 ?
F4 K1 F3 54.07(6) . 10 ?
F4 K1 F3 97.88(11) . 12_655 ?
F4 K1 F5 144.64(14) . 2_655 ?
F4 K1 F6 68.72(12) . . ?
F4 K1 F7 146.55(6) . 2_655 ?
F4 K1 F7 146.55(6) . 12_655 ?
F4 K1 F7 91.10(10) . 3 ?
F4 K1 F7 91.10(10) . 10 ?
F4 K1 F8 144.33(13) . 2_655 ?
F5 K1 F3 108.79(8) 2_655 10 ?
F5 K1 F3 108.79(8) 2_655 3 ?
F5 K1 F8 71.03(12) 2_655 2_655 ?
F6 K1 F3 92.24(7) . 3 ?
F6 K1 F3 92.24(7) . 10 ?
F6 K1 F5 146.63(12) . 2_655 ?
F6 K1 F8 75.61(10) . 2_655 ?
F7 K1 F3 155.42(11) 10 2_655 ?
F7 K1 F3 155.42(11) 3 12_655 ?
F7 K1 F3 66.22(8) 10 10 ?
F7 K1 F3 140.46(10) 10 3 ?
F7 K1 F3 140.46(10) 3 10 ?
F7 K1 F3 156.29(10) 12_655 3 ?
F7 K1 F3 66.22(8) 3 3 ?
F7 K1 F3 94.29(7) 2_655 3 ?
F7 K1 F3 156.29(10) 2_655 10 ?
F7 K1 F3 102.05(9) 3 2_655 ?
F7 K1 F3 94.29(7) 12_655 10 ?
F7 K1 F3 102.05(9) 10 12_655 ?
F7 K1 F5 110.72(9) 10 2_655 ?
F7 K1 F5 48.05(9) 2_655 2_655 ?
F7 K1 F5 110.72(9) 3 2_655 ?
F7 K1 F5 48.05(9) 12_655 2_655 ?
F7 K1 F6 53.99(8) 3 . ?
F7 K1 F6 53.99(8) 10 . ?
F7 K1 F6 106.47(10) 12_655 . ?
F7 K1 F6 106.47(10) 2_655 . ?
F7 K1 F7 113.24(11) 10 2_655 ?
F7 K1 F7 66.85(12) 12_655 2_655 ?
F7 K1 F7 113.24(11) 3 12_655 ?
F7 K1 F7 63.06(14) 3 2_655 ?
F7 K1 F7 63.06(14) 10 12_655 ?
F7 K1 F7 100.59(14) 10 3 ?
F7 K1 F8 46.38(8) 12_655 2_655 ?
F7 K1 F8 67.17(8) 3 2_655 ?
F7 K1 F8 46.38(8) 2_655 2_655 ?
F7 K1 F8 67.17(8) 10 2_655 ?
F8 K1 F3 129.38(6) 2_655 3 ?
F8 K1 F3 129.38(6) 2_655 10 ?
Zr1 F1 Ba1 111.15(12) . 4_664 ?
Zr1 F1 Zr2 149.64(13) . 5_554 ?
Zr2 F1 Ba1 99.15(10) 5_554 4_664 ?
Zr1 F2 Zr1 107.11(18) 2 . ?
Zr1 F2 Zr1 107.11(18) 3 . ?
Zr1 F2 Zr1 107.11(18) 3 2 ?
Ba1 F3 K1 105.83(11) 7_664 2 ?
Ba1 F3 K1 120.30(12) 7_664 3_665 ?
Zr1 F3 Ba1 119.52(13) . 7_664 ?
Zr1 F3 K1 98.61(12) . 2 ?
Zr1 F3 K1 105.06(13) . 3_665 ?
K1 F3 K1 104.28(10) 3_665 2 ?
Zr1 F4 Zr1 123.6(2) 3 . ?
Zr1 F4 K1 118.03(10) 3 . ?
Zr1 F4 K1 118.03(10) . . ?
Zr1 F5 Zr2 177.8(2) . . ?
Zr1 F5 K1 93.00(14) . 3_665 ?
Zr2 F5 K1 84.79(13) . 3_665 ?
Zr2 F6 Zr2 156.5(2) . 3 ?
Zr2 F6 K1 101.21(12) . . ?
Zr2 F6 K1 101.21(12) 3 . ?
Ba1 F7 K1 105.52(11) . 3_665 ?
Zr2 F7 Ba1 107.37(12) . . ?
Zr2 F7 K1 91.31(12) . 3_665 ?
Zr2 F7 K1 119.77(15) . 2 ?
K1 F7 Ba1 113.49(12) 2 . ?
K1 F7 K1 116.62(11) 2 3_665 ?
Ba1 F8 Ba1 149.92(17) . 10 ?
Ba1 F8 K1 98.09(10) 10 3_665 ?
Ba1 F8 K1 98.09(10) . 3_665 ?
Zr2 F8 Ba1 103.59(9) . 10 ?
Zr2 F8 Ba1 103.59(9) . . ?
Zr2 F8 K1 82.26(14) . 3_665 ?

loop_
_geom_bond_atom_site_label_1
_geom_bond_atom_site_label_2
_geom_bond_distance
_geom_bond_site_symmetry_2
_geom_bond_publ_flag
Ba1 F1 2.912(3) 6 ?
Ba1 F1 2.912(3) 5_565 ?
Ba1 F1 2.912(3) 4_665 ?
Ba1 F3 2.807(3) 8 ?
Ba1 F3 2.807(3) 9_565 ?
Ba1 F3 2.807(3) 7_665 ?
Ba1 F7 2.795(3) 2_665 ?
Ba1 F7 2.795(3) . ?
Ba1 F7 2.795(3) 3_565 ?
Ba1 F8 2.8228(11) . ?
Ba1 F8 2.8228(12) 3_565 ?
Ba1 F8 2.8228(12) 2_665 ?
Zr1 K1 3.8640(16) 3_665 ?
Zr1 K1 4.1140(14) 2 ?
Zr1 K1 4.1140(14) . ?
Zr1 F1 2.108(3) . ?
Zr1 F1 2.108(3) 10 ?
Zr1 F2 2.348(3) . ?
Zr1 F3 1.991(3) . ?
Zr1 F3 1.991(3) 10 ?
Zr1 F4 2.143(2) . ?
Zr1 F4 2.143(2) 2 ?
Zr1 F5 2.094(5) . ?
Zr2 K1 4.1037(14) 2 ?
Zr2 K1 3.6433(17) 3_665 ?
Zr2 F1 2.169(3) 9 ?
Zr2 F1 2.169(3) 6 ?
Zr2 F5 2.155(5) . ?
Zr2 F6 2.1352(10) . ?
Zr2 F6 2.1352(10) 2 ?
Zr2 F7 2.008(3) 10 ?
Zr2 F7 2.008(3) . ?
Zr2 F8 2.106(4) . ?
K1 F3 2.834(4) 2_655 ?
K1 F3 3.314(4) 3 ?
K1 F3 3.314(4) 10 ?
K1 F3 2.834(4) 12_655 ?
K1 F4 2.647(5) . ?
K1 F5 3.140(4) 2_655 ?
K1 F6 3.114(5) . ?
K1 F7 2.995(3) 2_655 ?
K1 F7 2.718(3) 3 ?
K1 F7 2.718(3) 10 ?
K1 F7 2.995(3) 12_655 ?
K1 F8 3.270(5) 2_655 ?

loop_
_twin_individual_id
_twin_individual_mass_fraction_refined
1 0.93(2)
2 0.07(2)
